data_4105478
loop_
_publ_author_name
'Danny C. Hsu'
'Polo C.-H. Lam'
'Carla Slebodnick'
'Paul R. Carlier'

_publ_section_title
;
 Complete Mapping of the Stereochemical Course of Retentive
 Deprotonation/Alkylation of 1H-Benzo[e][1,4]diazepin-2(3H)-ones
;
_journal_name_full 'Journal of the American Chemical Society'
_journal_page_first 18168
_journal_page_last 18176
_journal_paper_doi 10.1021/ja907507j
_journal_volume 131
_journal_year 2009
_chemical_absolute_configuration syn
_chemical_formula_moiety 'C19 H20 N2 O'
_chemical_formula_sum 'C19 H20 N2 O'
_chemical_formula_weight 292.37
_chemical_name_systematic
; 
 ? 
;
_space_group_IT_number 4
_symmetry_cell_setting monoclinic
_symmetry_space_group_name_Hall 'P 2yb'
_symmetry_space_group_name_H-M 'P 1 21 1'
_atom_sites_solution_hydrogens geom
_atom_sites_solution_primary direct
_atom_sites_solution_secondary difmap
_audit_creation_method SHELXL-97
_cell_angle_alpha 90.00
_cell_angle_beta 102.360(4)
_cell_angle_gamma 90.00
_cell_formula_units_Z 4
_cell_length_a 11.0406(4)
_cell_length_b 10.7876(4)
_cell_length_c 13.5147(5)
_cell_measurement_reflns_used 1040
_cell_measurement_temperature 100(2)
_cell_measurement_theta_max 19.12
_cell_measurement_theta_min 2.17
_cell_volume 1572.31(10)
_computing_cell_refinement 'CrysAlis (Oxford Diffraction)'
_computing_data_collection 'CrysAlis (Oxford Diffraction)'
_computing_data_reduction 'CrysAlis (Oxford Diffraction)'
_computing_molecular_graphics 'Bruker SHELXTL'
_computing_publication_material 'Bruker SHELXTL'
_computing_structure_refinement 'SHELXL-97 (Sheldrick, 1997)'
_computing_structure_solution 'SHELXS-97 (Sheldrick, 1990)'
_diffrn_ambient_temperature 100(2)
_diffrn_detector CCD
_diffrn_detector_type 'Oxford Diffraction Sapphire 3 CCD'
_diffrn_measured_fraction_theta_full 0.997
_diffrn_measured_fraction_theta_max 0.984
_diffrn_measurement_device '\k-geometry diffractometer'
_diffrn_measurement_device_type 'Oxford Diffraction Xcalibur'
_diffrn_measurement_method 'phi and omega scans'
_diffrn_radiation_monochromator graphite
_diffrn_radiation_probe x-ray
_diffrn_radiation_type MoK\a
_diffrn_radiation_wavelength 0.71073
_diffrn_reflns_av_R_equivalents 0.0465
_diffrn_reflns_av_sigmaI/netI 0.0609
_diffrn_reflns_limit_h_max 13
_diffrn_reflns_limit_h_min -13
_diffrn_reflns_limit_k_max 13
_diffrn_reflns_limit_k_min -13
_diffrn_reflns_limit_l_max 10
_diffrn_reflns_limit_l_min -16
_diffrn_reflns_number 11174
_diffrn_reflns_theta_full 26.00
_diffrn_reflns_theta_max 26.27
_diffrn_reflns_theta_min 3.09
_diffrn_source 'fine-focus sealed tube'
_diffrn_source_current 40
_diffrn_source_voltage 50
_diffrn_standards_decay_% <2%
_diffrn_standards_interval_count 50
_diffrn_standards_number 2
_exptl_absorpt_coefficient_mu 0.077
_exptl_absorpt_correction_type none
_exptl_crystal_colour colorless
_exptl_crystal_density_diffrn 1.235
_exptl_crystal_description prism
_exptl_crystal_F_000 624
_exptl_crystal_size_max 0.40
_exptl_crystal_size_mid 0.23
_exptl_crystal_size_min 0.14
_refine_diff_density_max 0.169
_refine_diff_density_min -0.210
_refine_diff_density_rms 0.044
_refine_ls_extinction_method none
_refine_ls_goodness_of_fit_ref 0.944
_refine_ls_hydrogen_treatment constr
_refine_ls_matrix_type full
_refine_ls_number_parameters 405
_refine_ls_number_reflns 3311
_refine_ls_number_restraints 1
_refine_ls_restrained_S_all 0.944
_refine_ls_R_factor_all 0.0532
_refine_ls_R_factor_gt 0.0388
_refine_ls_shift/su_max 0.001
_refine_ls_shift/su_mean 0.000
_refine_ls_structure_factor_coef Fsqd
_refine_ls_weighting_details 'calc w=1/[\s^2^(Fo^2^)+(0.0501P)^2^+0.0000P] where P=(Fo^2^+2Fc^2^)/3'
_refine_ls_weighting_scheme calc
_refine_ls_wR_factor_gt 0.0822
_refine_ls_wR_factor_ref 0.0865
_reflns_number_gt 2433
_reflns_number_total 3311
_reflns_threshold_expression >2sigma(I)
_cod_data_source_file ja907507j_si_003.cif
_cod_data_source_block cs1023
_cod_original_sg_symbol_H-M 'P 21'
_cod_database_code 4105478

loop_
_symmetry_equiv_pos_as_xyz
'x, y, z'
'-x, y+1/2, -z'

loop_
_atom_site_label
_atom_site_type_symbol
_atom_site_fract_x
_atom_site_fract_y
_atom_site_fract_z
_atom_site_U_iso_or_equiv
_atom_site_adp_type
_atom_site_occupancy
_atom_site_symmetry_multiplicity
_atom_site_calc_flag
_atom_site_refinement_flags
O1 O 0.98621(18) 1.18609(18) 0.92358(14) 0.0295(5) Uani 1 1 d .
N1 N 0.99249(19) 0.9834(2) 0.88251(15) 0.0202(5) Uani 1 1 d .
N2 N 0.72603(19) 1.0412(2) 0.85504(15) 0.0210(5) Uani 1 1 d .
C1 C 0.9387(3) 1.0981(3) 0.8733(2) 0.0218(6) Uani 1 1 d .
C2 C 0.8117(3) 1.1047(2) 0.8014(2) 0.0220(6) Uani 1 1 d .
H2 H 0.8141 1.0596 0.7372 0.026 Uiso 1 1 calc R
C3 C 0.7331(2) 0.9225(3) 0.86195(19) 0.0189(6) Uani 1 1 d .
C4 C 0.8178(2) 0.8465(3) 0.81323(18) 0.0186(6) Uani 1 1 d .
C5 C 0.7690(3) 0.7455(2) 0.75336(18) 0.0201(6) Uani 1 1 d .
H5 H 0.6849 0.7226 0.7490 0.024 Uiso 1 1 calc R
C6 C 0.8409(3) 0.6776(3) 0.69991(19) 0.0221(6) Uani 1 1 d .
C7 C 0.9638(3) 0.7128(3) 0.70947(19) 0.0234(6) Uani 1 1 d .
H7 H 1.0140 0.6669 0.6737 0.028 Uiso 1 1 calc R
C8 C 1.0167(2) 0.8118(3) 0.76858(19) 0.0219(6) Uani 1 1 d .
C9 C 0.9421(2) 0.8801(2) 0.82121(19) 0.0193(6) Uani 1 1 d .
C10 C 1.1017(2) 0.9644(3) 0.9647(2) 0.0263(7) Uani 1 1 d .
H10A H 1.0934 1.0141 1.0236 0.039 Uiso 1 1 calc R
H10B H 1.1764 0.9898 0.9419 0.039 Uiso 1 1 calc R
H10C H 1.1081 0.8765 0.9835 0.039 Uiso 1 1 calc R
C11 C 0.7698(3) 1.2372(3) 0.7776(2) 0.0299(7) Uani 1 1 d .
H11A H 0.7640 1.2799 0.8404 0.045 Uiso 1 1 calc R
H11B H 0.6883 1.2372 0.7312 0.045 Uiso 1 1 calc R
H11C H 0.8298 1.2800 0.7458 0.045 Uiso 1 1 calc R
C12 C 0.6525(2) 0.8574(3) 0.92040(18) 0.0189(6) Uani 1 1 d .
C13 C 0.5380(2) 0.9073(3) 0.92716(19) 0.0223(6) Uani 1 1 d .
H13 H 0.5100 0.9815 0.8917 0.027 Uiso 1 1 calc R
C14 C 0.4646(3) 0.8499(3) 0.98488(19) 0.0245(7) Uani 1 1 d .
H14 H 0.3863 0.8842 0.9880 0.029 Uiso 1 1 calc R
C15 C 0.5053(3) 0.7427(3) 1.03799(19) 0.0248(7) Uani 1 1 d .
H15 H 0.4552 0.7031 1.0776 0.030 Uiso 1 1 calc R
C16 C 0.6200(3) 0.6935(3) 1.0328(2) 0.0253(7) Uani 1 1 d .
H16 H 0.6490 0.6207 1.0699 0.030 Uiso 1 1 calc R
C17 C 0.6927(3) 0.7499(3) 0.97385(19) 0.0219(6) Uani 1 1 d .
H17 H 0.7704 0.7148 0.9700 0.026 Uiso 1 1 calc R
C18 C 0.7889(3) 0.5681(3) 0.6370(2) 0.0295(7) Uani 1 1 d .
H18A H 0.8052 0.4926 0.6780 0.044 Uiso 1 1 calc R
H18B H 0.8283 0.5614 0.5787 0.044 Uiso 1 1 calc R
H18C H 0.6993 0.5787 0.6130 0.044 Uiso 1 1 calc R
C19 C 1.1511(3) 0.8433(3) 0.7734(2) 0.0291(7) Uani 1 1 d .
H19A H 1.1769 0.8085 0.7142 0.044 Uiso 1 1 calc R
H19B H 1.2024 0.8084 0.8353 0.044 Uiso 1 1 calc R
H19C H 1.1611 0.9336 0.7739 0.044 Uiso 1 1 calc R
O2 O 0.50699(17) 0.63535(19) 0.45279(14) 0.0290(5) Uani 1 1 d .
N3 N 0.5915(2) 0.7942(2) 0.38214(15) 0.0219(5) Uani 1 1 d .
N4 N 0.7589(2) 0.5807(2) 0.37427(15) 0.0197(5) Uani 1 1 d .
C20 C 0.5674(2) 0.6719(3) 0.3923(2) 0.0225(6) Uani 1 1 d .
C21 C 0.6258(2) 0.5836(3) 0.3277(2) 0.0206(6) Uani 1 1 d .
H21 H 0.6129 0.6154 0.2567 0.025 Uiso 1 1 calc R
C22 C 0.8245(2) 0.6770(3) 0.36381(18) 0.0190(6) Uani 1 1 d .
C23 C 0.7752(2) 0.7897(3) 0.30613(18) 0.0195(6) Uani 1 1 d .
C24 C 0.8426(3) 0.8421(3) 0.24001(18) 0.0210(6) Uani 1 1 d .
H24 H 0.9198 0.8062 0.2354 0.025 Uiso 1 1 calc R
C25 C 0.8007(3) 0.9443(3) 0.18142(19) 0.0233(6) Uani 1 1 d .
C26 C 0.6879(3) 0.9951(3) 0.18879(19) 0.0250(6) Uani 1 1 d .
H26 H 0.6589 1.0663 0.1494 0.030 Uiso 1 1 calc R
C27 C 0.6150(2) 0.9457(3) 0.25202(19) 0.0224(6) Uani 1 1 d .
C28 C 0.6613(2) 0.8428(3) 0.31245(18) 0.0203(6) Uani 1 1 d .
C29 C 0.5522(3) 0.8772(3) 0.4555(2) 0.0290(7) Uani 1 1 d .
H29A H 0.5830 0.8453 0.5242 0.044 Uiso 1 1 calc R
H29B H 0.4615 0.8813 0.4413 0.044 Uiso 1 1 calc R
H29C H 0.5860 0.9603 0.4499 0.044 Uiso 1 1 calc R
C30 C 0.5734(2) 0.4540(2) 0.3279(2) 0.0233(6) Uani 1 1 d .
H30A H 0.5922 0.4211 0.3971 0.035 Uiso 1 1 calc R
H30B H 0.6107 0.4004 0.2840 0.035 Uiso 1 1 calc R
H30C H 0.4833 0.4565 0.3027 0.035 Uiso 1 1 calc R
C31 C 0.9595(2) 0.6718(3) 0.41076(18) 0.0209(6) Uani 1 1 d .
C32 C 1.0207(2) 0.5586(3) 0.4244(2) 0.0232(6) Uani 1 1 d .
H32 H 0.9768 0.4844 0.4025 0.028 Uiso 1 1 calc R
C33 C 1.1457(3) 0.5536(3) 0.4699(2) 0.0295(7) Uani 1 1 d .
H33 H 1.1871 0.4758 0.4785 0.035 Uiso 1 1 calc R
C34 C 1.2106(3) 0.6606(3) 0.5028(2) 0.0297(7) Uani 1 1 d .
H34 H 1.2963 0.6565 0.5337 0.036 Uiso 1 1 calc R
C35 C 1.1506(3) 0.7737(3) 0.4907(2) 0.0249(7) Uani 1 1 d .
H35 H 1.1949 0.8474 0.5139 0.030 Uiso 1 1 calc R
C36 C 1.0259(3) 0.7799(3) 0.44473(19) 0.0236(7) Uani 1 1 d .
H36 H 0.9851 0.8580 0.4362 0.028 Uiso 1 1 calc R
C37 C 0.8767(3) 0.9975(3) 0.1105(2) 0.0300(7) Uani 1 1 d .
H37A H 0.9508 1.0381 0.1501 0.045 Uiso 1 1 calc R
H37B H 0.8268 1.0583 0.0654 0.045 Uiso 1 1 calc R
H37C H 0.9016 0.9306 0.0700 0.045 Uiso 1 1 calc R
C38 C 0.4896(3) 1.0026(3) 0.2497(2) 0.0339(8) Uani 1 1 d .
H38A H 0.4970 1.0648 0.3035 0.051 Uiso 1 1 calc R
H38B H 0.4315 0.9377 0.2604 0.051 Uiso 1 1 calc R
H38C H 0.4589 1.0421 0.1839 0.051 Uiso 1 1 calc R

loop_
_atom_site_aniso_label
_atom_site_aniso_U_11
_atom_site_aniso_U_22
_atom_site_aniso_U_33
_atom_site_aniso_U_23
_atom_site_aniso_U_13
_atom_site_aniso_U_12
O1 0.0303(12) 0.0229(12) 0.0360(11) -0.0028(10) 0.0089(9) -0.0049(10)
N1 0.0162(12) 0.0195(13) 0.0244(12) 0.0000(10) 0.0037(9) -0.0010(10)
N2 0.0170(13) 0.0268(14) 0.0186(12) 0.0015(10) 0.0022(10) -0.0022(10)
C1 0.0205(15) 0.0200(16) 0.0263(15) 0.0002(13) 0.0082(12) -0.0051(13)
C2 0.0205(16) 0.0211(16) 0.0257(15) 0.0024(12) 0.0077(12) 0.0008(12)
C3 0.0160(15) 0.0210(16) 0.0184(14) 0.0014(11) 0.0004(11) 0.0007(12)
C4 0.0202(15) 0.0201(15) 0.0167(13) 0.0053(12) 0.0068(11) 0.0032(12)
C5 0.0170(15) 0.0204(15) 0.0222(14) 0.0015(12) 0.0027(11) -0.0016(12)
C6 0.0300(17) 0.0174(15) 0.0197(13) 0.0014(12) 0.0074(12) 0.0016(13)
C7 0.0270(17) 0.0242(16) 0.0216(14) 0.0022(12) 0.0112(12) 0.0028(13)
C8 0.0218(16) 0.0230(16) 0.0226(14) 0.0048(12) 0.0082(12) 0.0019(13)
C9 0.0196(15) 0.0178(15) 0.0203(14) 0.0033(11) 0.0038(11) -0.0027(12)
C10 0.0192(15) 0.0295(17) 0.0292(15) 0.0025(13) 0.0033(12) -0.0022(13)
C11 0.0277(17) 0.0245(17) 0.0383(17) 0.0064(14) 0.0086(14) -0.0003(14)
C12 0.0189(15) 0.0199(15) 0.0178(13) -0.0050(12) 0.0038(11) 0.0000(12)
C13 0.0233(16) 0.0219(16) 0.0204(14) 0.0028(12) 0.0019(12) 0.0019(12)
C14 0.0181(15) 0.0321(17) 0.0243(14) -0.0024(14) 0.0067(12) 0.0009(13)
C15 0.0234(17) 0.0262(17) 0.0275(15) 0.0015(13) 0.0115(13) -0.0022(13)
C16 0.0266(17) 0.0193(16) 0.0309(15) 0.0030(13) 0.0082(13) -0.0007(13)
C17 0.0186(15) 0.0196(15) 0.0280(15) -0.0039(13) 0.0061(12) 0.0005(13)
C18 0.0331(18) 0.0273(17) 0.0299(16) -0.0044(13) 0.0104(14) -0.0016(14)
C19 0.0243(16) 0.0352(18) 0.0305(16) 0.0018(15) 0.0119(13) -0.0004(14)
O2 0.0253(12) 0.0339(12) 0.0313(11) 0.0038(9) 0.0141(9) -0.0005(9)
N3 0.0202(13) 0.0256(14) 0.0222(12) -0.0010(10) 0.0094(10) 0.0019(11)
N4 0.0154(12) 0.0246(13) 0.0197(11) -0.0014(10) 0.0048(9) 0.0019(10)
C20 0.0137(14) 0.0278(16) 0.0246(14) 0.0029(13) 0.0006(12) 0.0026(13)
C21 0.0172(15) 0.0240(15) 0.0212(14) 0.0015(12) 0.0055(12) -0.0004(13)
C22 0.0185(15) 0.0233(15) 0.0165(13) -0.0023(12) 0.0069(11) 0.0021(13)
C23 0.0173(15) 0.0237(16) 0.0168(13) 0.0003(11) 0.0021(11) -0.0008(12)
C24 0.0189(15) 0.0267(15) 0.0179(13) -0.0023(12) 0.0050(11) 0.0014(13)
C25 0.0274(17) 0.0258(16) 0.0158(13) -0.0020(12) 0.0030(12) -0.0067(13)
C26 0.0303(17) 0.0193(15) 0.0236(14) 0.0025(12) 0.0016(12) -0.0027(14)
C27 0.0199(16) 0.0230(16) 0.0233(14) -0.0009(12) 0.0022(12) 0.0016(13)
C28 0.0206(15) 0.0218(15) 0.0191(13) -0.0026(13) 0.0054(11) -0.0005(13)
C29 0.0295(17) 0.0286(18) 0.0309(16) -0.0052(13) 0.0107(13) -0.0010(14)
C30 0.0200(15) 0.0240(16) 0.0254(14) -0.0013(12) 0.0039(11) -0.0022(12)
C31 0.0200(15) 0.0276(16) 0.0162(13) -0.0012(12) 0.0060(11) 0.0006(14)
C32 0.0194(16) 0.0252(17) 0.0252(15) 0.0004(12) 0.0053(12) -0.0035(13)
C33 0.0254(17) 0.0251(17) 0.0378(17) 0.0035(14) 0.0063(14) 0.0064(14)
C34 0.0191(16) 0.0371(19) 0.0311(16) 0.0062(15) 0.0018(12) -0.0009(15)
C35 0.0179(16) 0.0287(17) 0.0271(15) 0.0014(13) 0.0027(12) -0.0052(13)
C36 0.0266(17) 0.0203(16) 0.0247(15) 0.0009(12) 0.0077(13) 0.0045(13)
C37 0.0362(18) 0.0297(17) 0.0253(15) -0.0001(13) 0.0091(13) -0.0102(14)
C38 0.0281(18) 0.0301(18) 0.0430(18) 0.0051(15) 0.0064(14) 0.0028(14)

loop_
_atom_type_symbol
_atom_type_description
_atom_type_scat_dispersion_real
_atom_type_scat_dispersion_imag
_atom_type_scat_source
C C 0.0033 0.0000 'International Tables Vol C Tables 4.2.6.8 and 6.1.1.4'
H H 0.0000 0.0000 'International Tables Vol C Tables 4.2.6.8 and 6.1.1.4'
N N 0.0061 0.0000 'International Tables Vol C Tables 4.2.6.8 and 6.1.1.4'
O O 0.0106 0.0000 'International Tables Vol C Tables 4.2.6.8 and 6.1.1.4'

loop_
_geom_angle_atom_site_label_1
_geom_angle_atom_site_label_2
_geom_angle_atom_site_label_3
_geom_angle
C1 N1 C9 123.1(2)
C1 N1 C10 117.8(2)
C9 N1 C10 118.9(2)
C3 N2 C2 117.5(2)
O1 C1 N1 121.8(3)
O1 C1 C2 123.1(3)
N1 C1 C2 114.9(2)
N2 C2 C11 110.0(2)
N2 C2 C1 105.2(2)
C11 C2 C1 112.1(2)
N2 C3 C12 118.3(2)
N2 C3 C4 123.2(2)
C12 C3 C4 118.5(2)
C5 C4 C9 119.8(2)
C5 C4 C3 118.9(2)
C9 C4 C3 121.2(2)
C6 C5 C4 121.4(3)
C7 C6 C5 117.6(3)
C7 C6 C18 121.1(2)
C5 C6 C18 121.3(3)
C8 C7 C6 123.2(2)
C7 C8 C9 118.4(2)
C7 C8 C19 119.2(2)
C9 C8 C19 122.4(3)
C4 C9 C8 119.7(2)
C4 C9 N1 119.9(2)
C8 C9 N1 120.3(2)
C17 C12 C13 118.8(2)
C17 C12 C3 120.6(2)
C13 C12 C3 120.5(2)
C14 C13 C12 120.8(3)
C13 C14 C15 120.1(3)
C14 C15 C16 119.4(3)
C17 C16 C15 120.5(3)
C16 C17 C12 120.4(3)
C20 N3 C28 124.3(2)
C20 N3 C29 115.5(2)
C28 N3 C29 119.8(2)
C22 N4 C21 118.0(2)
O2 C20 N3 121.8(3)
O2 C20 C21 122.5(3)
N3 C20 C21 115.6(2)
N4 C21 C30 109.1(2)
N4 C21 C20 105.9(2)
C30 C21 C20 111.5(2)
N4 C22 C23 124.5(2)
N4 C22 C31 117.2(2)
C23 C22 C31 118.3(2)
C24 C23 C28 118.8(2)
C24 C23 C22 118.8(2)
C28 C23 C22 122.4(2)
C25 C24 C23 122.1(3)
C24 C25 C26 118.2(2)
C24 C25 C37 120.2(3)
C26 C25 C37 121.6(3)
C25 C26 C27 122.5(3)
C26 C27 C28 118.0(2)
C26 C27 C38 118.6(3)
C28 C27 C38 123.4(2)
C23 C28 C27 120.4(2)
C23 C28 N3 120.3(2)
C27 C28 N3 119.2(2)
C32 C31 C36 118.8(2)
C32 C31 C22 120.2(3)
C36 C31 C22 120.9(2)
C33 C32 C31 120.3(3)
C34 C33 C32 120.5(3)
C35 C34 C33 119.9(3)
C34 C35 C36 120.1(3)
C35 C36 C31 120.5(3)

loop_
_geom_bond_atom_site_label_1
_geom_bond_atom_site_label_2
_geom_bond_distance
O1 C1 1.219(3)
N1 C1 1.367(3)
N1 C9 1.429(3)
N1 C10 1.468(3)
N2 C3 1.285(3)
N2 C2 1.478(3)
C1 C2 1.527(4)
C2 C11 1.515(4)
C3 C12 1.487(4)
C3 C4 1.497(4)
C4 C5 1.395(4)
C4 C9 1.402(4)
C5 C6 1.390(4)
C6 C7 1.388(4)
C6 C18 1.496(4)
C7 C8 1.385(4)
C8 C9 1.406(4)
C8 C19 1.510(4)
C12 C17 1.388(4)
C12 C13 1.394(4)
C13 C14 1.385(4)
C14 C15 1.385(4)
C15 C16 1.389(4)
C16 C17 1.386(4)
O2 C20 1.226(3)
N3 C20 1.359(4)
N3 C28 1.437(3)
N3 C29 1.468(3)
N4 C22 1.291(3)
N4 C21 1.469(3)
C20 C21 1.526(4)
C21 C30 1.513(4)
C22 C23 1.484(4)
C22 C31 1.490(4)
C23 C24 1.399(3)
C23 C28 1.402(4)
C24 C25 1.378(4)
C25 C26 1.384(4)
C25 C37 1.516(4)
C26 C27 1.399(4)
C27 C28 1.408(4)
C27 C38 1.508(4)
C31 C32 1.389(4)
C31 C36 1.401(4)
C32 C33 1.387(4)
C33 C34 1.382(4)
C34 C35 1.381(4)
C35 C36 1.386(4)
